data_7216002
loop_
_publ_author_name
'Ge, Yu'
'Li, Ni-Ya'
'Ji, Xue-Ying'
'Wang, Jun-Feng'
'Liu, Dong'
'Tang, Xiao-Yan'

_publ_section_title
;
 Assembly of a series of zinc coordination polymers based on
 1,4-bis[2-(4-pyridyl)ethenyl]-2,3,5,6-tetramethylbenzene and
 1,3-benzenedicarboxylate derivatives
;
_journal_issue 29
_journal_name_full CrystEngComm
_journal_page_first 6621
_journal_paper_doi 10.1039/c4ce00696h
_journal_volume 16
_journal_year 2014
_chemical_formula_moiety '2(C32 H27 Cl N2 O4 Zn), C2 H3 N'
_chemical_formula_sum 'C66 H57 Cl2 N5 O8 Zn2'
_chemical_formula_weight 1249.85
_chemical_name_systematic
; 
 ? 
;
_space_group_IT_number 2
_symmetry_cell_setting triclinic
_symmetry_space_group_name_Hall '-P 1'
_symmetry_space_group_name_H-M 'P -1'
_atom_sites_solution_hydrogens geom
_atom_sites_solution_primary direct
_atom_sites_solution_secondary difmap
_audit_creation_method SHELXL-97
_cell_angle_alpha 81.18(3)
_cell_angle_beta 75.18(3)
_cell_angle_gamma 81.78(3)
_cell_formula_units_Z 1
_cell_length_a 9.907(2)
_cell_length_b 10.421(2)
_cell_length_c 16.142(3)
_cell_measurement_temperature 223(2)
_cell_volume 1582.6(6)
_computing_cell_refinement 'Bruker SMART'
_computing_data_collection 'Bruker SMART'
_computing_data_reduction 'Bruker SAINT'
_computing_molecular_graphics Diamond
_computing_publication_material 'SHELXTL and PLATON (Spek, 2009)'
_computing_structure_refinement SHELXTL
_computing_structure_solution 'SHELXTL (Sheldrick, 2008)'
_diffrn_ambient_temperature 223(2)
_diffrn_measured_fraction_theta_full 0.996
_diffrn_measured_fraction_theta_max 0.996
_diffrn_measurement_device_type 'CCD area detector'
_diffrn_measurement_method 'phi and omega scans'
_diffrn_radiation_monochromator graphite
_diffrn_radiation_source 'fine-focus sealed tube'
_diffrn_radiation_type MoK\a
_diffrn_radiation_wavelength 0.71073
_diffrn_reflns_av_R_equivalents 0.0406
_diffrn_reflns_av_sigmaI/netI 0.0638
_diffrn_reflns_limit_h_max 11
_diffrn_reflns_limit_h_min -10
_diffrn_reflns_limit_k_max 12
_diffrn_reflns_limit_k_min -12
_diffrn_reflns_limit_l_max 19
_diffrn_reflns_limit_l_min -19
_diffrn_reflns_number 11088
_diffrn_reflns_theta_full 25.05
_diffrn_reflns_theta_max 25.05
_diffrn_reflns_theta_min 2.14
_diffrn_standards_decay_% 0
_diffrn_standards_interval_count 0
_diffrn_standards_interval_time 0
_diffrn_standards_number 0
_exptl_absorpt_coefficient_mu 0.899
_exptl_absorpt_correction_T_max 0.7742
_exptl_absorpt_correction_T_min 0.7150
_exptl_absorpt_correction_type multi-scan
_exptl_absorpt_process_details 'Sadabs, (Sheldrick 2001)'
_exptl_crystal_colour yellow
_exptl_crystal_density_diffrn 1.311
_exptl_crystal_density_method 'not measured'
_exptl_crystal_description block
_exptl_crystal_F_000 646
_exptl_crystal_size_max 0.40
_exptl_crystal_size_mid 0.35
_exptl_crystal_size_min 0.30
_refine_diff_density_max 0.704
_refine_diff_density_min -0.888
_refine_diff_density_rms 0.084
_refine_ls_extinction_method none
_refine_ls_goodness_of_fit_ref 1.037
_refine_ls_hydrogen_treatment constr
_refine_ls_matrix_type full
_refine_ls_number_parameters 393
_refine_ls_number_reflns 5580
_refine_ls_number_restraints 0
_refine_ls_restrained_S_all 1.037
_refine_ls_R_factor_all 0.0670
_refine_ls_R_factor_gt 0.0513
_refine_ls_shift/su_max 0.000
_refine_ls_shift/su_mean 0.000
_refine_ls_structure_factor_coef Fsqd
_refine_ls_weighting_details 'calc w=1/[\s^2^(Fo^2^)+(0.0809P)^2^+0.3975P] where P=(Fo^2^+2Fc^2^)/3'
_refine_ls_weighting_scheme calc
_refine_ls_wR_factor_gt 0.1301
_refine_ls_wR_factor_ref 0.1410
_reflns_number_gt 4483
_reflns_number_total 5580
_reflns_threshold_expression >2sigma(I)
_cod_data_source_file c4ce00696h2.cif
_cod_data_source_block 2
_cod_depositor_comments 'Adding full bibliography for 7216001--7216005.cif.'
_cod_database_code 7216002

loop_
_symmetry_equiv_pos_as_xyz
'x, y, z'
'-x, -y, -z'

loop_
_atom_site_label
_atom_site_type_symbol
_atom_site_fract_x
_atom_site_fract_y
_atom_site_fract_z
_atom_site_U_iso_or_equiv
_atom_site_adp_type
_atom_site_occupancy
_atom_site_symmetry_multiplicity
_atom_site_calc_flag
_atom_site_refinement_flags
Zn1 Zn 0.34927(3) 0.88090(3) 0.53832(2) 0.02934(15) Uani 1 1 d .
N1 N 0.4495(3) 0.7882(3) 0.42479(18) 0.0346(7) Uani 1 1 d .
N2 N 1.2674(3) -0.0271(3) -0.34613(18) 0.0408(7) Uani 1 1 d .
O1 O 0.5067(2) 0.7822(2) 0.59213(15) 0.0375(6) Uani 1 1 d .
O2 O 0.6411(3) 0.9396(2) 0.53422(17) 0.0471(7) Uani 1 1 d .
O3 O 1.2299(2) 0.6870(3) 0.59553(18) 0.0571(8) Uani 1 1 d .
O4 O 1.1490(2) 0.8668(3) 0.52719(18) 0.0510(7) Uani 1 1 d .
C1 C 0.4505(4) 0.8430(4) 0.3439(2) 0.0459(9) Uani 1 1 d .
H1 H 0.4107 0.9300 0.3354 0.055 Uiso 1 1 calc R
C2 C 0.5068(5) 0.7781(4) 0.2732(3) 0.0534(11) Uani 1 1 d .
H2 H 0.5043 0.8206 0.2178 0.064 Uiso 1 1 calc R
C3 C 0.5673(4) 0.6499(4) 0.2829(2) 0.0444(9) Uani 1 1 d .
C4 C 0.5683(4) 0.5941(3) 0.3668(2) 0.0431(9) Uani 1 1 d .
H4 H 0.6104 0.5083 0.3771 0.052 Uiso 1 1 calc R
C5 C 0.5080(4) 0.6645(3) 0.4339(2) 0.0403(8) Uani 1 1 d .
H5 H 0.5075 0.6237 0.4901 0.048 Uiso 1 1 calc R
C6 C 0.6292(5) 0.5799(4) 0.2085(2) 0.0552(11) Uani 1 1 d .
H6 H 0.6213 0.6240 0.1543 0.066 Uiso 1 1 calc R
C7 C 0.6945(5) 0.4620(4) 0.2096(3) 0.0663(13) Uani 1 1 d .
H7 H 0.6977 0.4155 0.2639 0.080 Uiso 1 1 calc R
C8 C 0.7646(6) 0.3944(4) 0.1320(3) 0.0633(13) Uani 1 1 d .
C9 C 0.6869(6) 0.3578(5) 0.0802(3) 0.0708(14) Uani 1 1 d .
C10 C 0.7580(6) 0.3015(5) 0.0055(3) 0.0721(14) Uani 1 1 d .
C11 C 0.9052(6) 0.2828(4) -0.0158(3) 0.0668(14) Uani 1 1 d .
C12 C 0.9826(6) 0.3155(4) 0.0375(3) 0.0680(14) Uani 1 1 d .
C13 C 0.9110(6) 0.3702(4) 0.1128(3) 0.0666(14) Uani 1 1 d .
C14 C 0.9786(6) 0.2282(5) -0.0976(3) 0.0761(16) Uani 1 1 d .
H14 H 0.9545 0.2727 -0.1479 0.091 Uiso 1 1 calc R
C15 C 1.0719(5) 0.1265(5) -0.1084(3) 0.0683(14) Uani 1 1 d .
H15 H 1.0970 0.0810 -0.0586 0.082 Uiso 1 1 calc R
C16 C 1.1416(5) 0.0763(4) -0.1906(3) 0.0552(11) Uani 1 1 d .
C17 C 1.1393(5) 0.1482(5) -0.2699(3) 0.0693(14) Uani 1 1 d .
H17 H 1.0965 0.2347 -0.2727 0.083 Uiso 1 1 calc R
C18 C 1.1997(5) 0.0929(4) -0.3445(3) 0.0644(13) Uani 1 1 d .
H18 H 1.1931 0.1425 -0.3974 0.077 Uiso 1 1 calc R
C19 C 1.2780(4) -0.0911(4) -0.2695(3) 0.0575(12) Uani 1 1 d .
H19 H 1.3300 -0.1739 -0.2684 0.069 Uiso 1 1 calc R
C20 C 1.2182(5) -0.0438(4) -0.1926(3) 0.0627(13) Uani 1 1 d .
H20 H 1.2296 -0.0940 -0.1408 0.075 Uiso 1 1 calc R
C21 C 0.5288(6) 0.3723(6) 0.1070(4) 0.0944(18) Uani 1 1 d .
H21A H 0.4917 0.4353 0.0653 0.142 Uiso 1 1 calc R
H21B H 0.4979 0.4025 0.1635 0.142 Uiso 1 1 calc R
H21C H 0.4950 0.2886 0.1095 0.142 Uiso 1 1 calc R
C22 C 0.6787(7) 0.2595(7) -0.0513(4) 0.108(2) Uani 1 1 d .
H22A H 0.6121 0.2007 -0.0172 0.162 Uiso 1 1 calc R
H22B H 0.7441 0.2150 -0.0965 0.162 Uiso 1 1 calc R
H22C H 0.6287 0.3356 -0.0772 0.162 Uiso 1 1 calc R
C23 C 1.1418(6) 0.2998(6) 0.0150(3) 0.0898(18) Uani 1 1 d .
H23A H 1.1755 0.2226 0.0489 0.135 Uiso 1 1 calc R
H23B H 1.1752 0.3762 0.0275 0.135 Uiso 1 1 calc R
H23C H 1.1767 0.2907 -0.0459 0.135 Uiso 1 1 calc R
C24 C 0.9921(6) 0.4072(6) 0.1722(3) 0.0911(18) Uani 1 1 d .
H24A H 0.9311 0.4108 0.2296 0.137 Uiso 1 1 calc R
H24B H 1.0248 0.4921 0.1500 0.137 Uiso 1 1 calc R
H24C H 1.0720 0.3424 0.1750 0.137 Uiso 1 1 calc R
C25 C 0.7496(3) 0.7373(3) 0.5848(2) 0.0314(7) Uani 1 1 d .
C26 C 0.7369(3) 0.6073(3) 0.6151(3) 0.0440(9) Uani 1 1 d .
H26 H 0.6490 0.5752 0.6278 0.053 Uiso 1 1 calc R
C27 C 0.8549(4) 0.5247(4) 0.6266(3) 0.0530(11) Uani 1 1 d .
C28 C 0.9842(4) 0.5690(4) 0.6090(3) 0.0478(10) Uani 1 1 d .
H28 H 1.0634 0.5114 0.6166 0.057 Uiso 1 1 calc R
C29 C 0.9965(3) 0.7011(3) 0.5797(2) 0.0370(8) Uani 1 1 d .
C30 C 0.8798(3) 0.7828(3) 0.5657(2) 0.0331(7) Uani 1 1 d .
H30 H 0.8890 0.8706 0.5428 0.040 Uiso 1 1 calc R
C31 C 0.6231(3) 0.8272(3) 0.5690(2) 0.0302(7) Uani 1 1 d .
C32 C 1.1353(3) 0.7523(4) 0.5663(2) 0.0420(9) Uani 1 1 d .
Cl1 Cl 0.83818(13) 0.35964(12) 0.66104(13) 0.1058(6) Uani 1 1 d .
C33 C 0.1378(13) 1.0202(16) 0.2712(12) 0.132(6) Uani 0.50 1 d P
H33A H 0.0976 0.9531 0.2527 0.198 Uiso 0.50 1 calc PR
H33B H 0.0697 1.0967 0.2787 0.198 Uiso 0.50 1 calc PR
H33C H 0.1627 0.9875 0.3255 0.198 Uiso 0.50 1 calc PR
C34 C 0.2454(19) 1.0501(16) 0.2153(14) 0.119(6) Uani 0.50 1 d P
N3 N 0.344(2) 1.0686(18) 0.1693(14) 0.196(9) Uani 0.50 1 d P

loop_
_atom_site_aniso_label
_atom_site_aniso_U_11
_atom_site_aniso_U_22
_atom_site_aniso_U_33
_atom_site_aniso_U_23
_atom_site_aniso_U_13
_atom_site_aniso_U_12
Zn1 0.0200(2) 0.0302(2) 0.0373(2) -0.00956(16) -0.00576(15) 0.00302(14)
N1 0.0329(14) 0.0301(15) 0.0378(16) -0.0065(12) -0.0038(12) 0.0004(11)
N2 0.0386(15) 0.0453(18) 0.0366(17) -0.0115(14) -0.0079(13) 0.0070(13)
O1 0.0222(11) 0.0432(14) 0.0479(14) -0.0093(11) -0.0108(10) 0.0026(9)
O2 0.0475(14) 0.0266(14) 0.0618(17) 0.0010(12) -0.0111(12) 0.0036(10)
O3 0.0259(12) 0.082(2) 0.0634(18) -0.0020(15) -0.0167(12) -0.0029(12)
O4 0.0318(12) 0.0487(17) 0.0735(19) -0.0140(14) -0.0080(12) -0.0090(11)
C1 0.054(2) 0.036(2) 0.044(2) -0.0106(17) -0.0105(17) 0.0116(16)
C2 0.076(3) 0.042(2) 0.038(2) -0.0060(17) -0.0115(19) 0.0090(19)
C3 0.050(2) 0.037(2) 0.040(2) -0.0093(16) 0.0001(17) -0.0004(16)
C4 0.051(2) 0.0308(19) 0.039(2) -0.0063(15) -0.0009(16) 0.0066(15)
C5 0.0478(19) 0.0314(19) 0.0366(19) -0.0043(15) -0.0042(16) 0.0019(15)
C6 0.076(3) 0.046(2) 0.033(2) -0.0088(17) 0.0017(19) 0.006(2)
C7 0.101(3) 0.047(3) 0.034(2) -0.0076(18) 0.004(2) 0.014(2)
C8 0.099(4) 0.040(2) 0.037(2) -0.0090(18) 0.000(2) 0.014(2)
C9 0.098(4) 0.056(3) 0.046(3) -0.018(2) -0.002(3) 0.018(2)
C10 0.099(4) 0.060(3) 0.050(3) -0.024(2) -0.011(3) 0.023(3)
C11 0.103(4) 0.047(3) 0.037(2) -0.0133(19) -0.003(2) 0.019(2)
C12 0.096(3) 0.048(3) 0.046(3) -0.011(2) 0.001(2) 0.012(2)
C13 0.105(4) 0.047(3) 0.037(2) -0.0129(19) -0.004(2) 0.013(2)
C14 0.116(4) 0.057(3) 0.040(2) -0.017(2) -0.006(2) 0.026(3)
C15 0.095(3) 0.060(3) 0.039(2) -0.013(2) -0.008(2) 0.020(2)
C16 0.070(3) 0.047(2) 0.041(2) -0.0132(18) -0.0074(19) 0.0150(19)
C17 0.089(3) 0.061(3) 0.047(2) -0.015(2) -0.014(2) 0.034(2)
C18 0.076(3) 0.064(3) 0.042(2) -0.014(2) -0.012(2) 0.034(2)
C19 0.072(3) 0.039(2) 0.048(2) -0.0067(18) 0.000(2) 0.0147(19)
C20 0.091(3) 0.047(2) 0.038(2) -0.0061(18) -0.008(2) 0.019(2)
C21 0.100(4) 0.097(4) 0.080(4) -0.041(3) -0.008(3) 0.016(3)
C22 0.119(5) 0.126(6) 0.085(4) -0.058(4) -0.029(4) 0.026(4)
C23 0.102(4) 0.091(4) 0.065(3) -0.027(3) 0.002(3) 0.008(3)
C24 0.114(4) 0.091(4) 0.066(3) -0.031(3) -0.012(3) 0.004(3)
C25 0.0242(15) 0.0304(18) 0.0398(19) -0.0046(14) -0.0087(13) -0.0012(13)
C26 0.0276(16) 0.034(2) 0.071(3) 0.0013(18) -0.0173(17) -0.0031(14)
C27 0.0396(19) 0.032(2) 0.087(3) 0.008(2) -0.023(2) -0.0046(15)
C28 0.0342(18) 0.039(2) 0.072(3) -0.0034(19) -0.0237(18) 0.0071(15)
C29 0.0276(16) 0.042(2) 0.043(2) -0.0087(16) -0.0084(14) -0.0033(14)
C30 0.0288(15) 0.0323(18) 0.0391(19) -0.0057(14) -0.0098(14) -0.0016(13)
C31 0.0287(16) 0.0309(18) 0.0312(17) -0.0118(14) -0.0083(13) 0.0064(13)
C32 0.0260(16) 0.060(3) 0.043(2) -0.0200(18) -0.0064(15) -0.0009(16)
Cl1 0.0724(8) 0.0393(7) 0.2066(18) 0.0349(9) -0.0619(10) -0.0098(6)
C33 0.066(7) 0.147(14) 0.212(18) -0.099(13) -0.049(10) 0.008(8)
C34 0.104(12) 0.087(10) 0.171(18) 0.032(10) -0.080(12) 0.007(9)
N3 0.189(17) 0.134(13) 0.25(2) 0.109(14) -0.109(17) -0.015(13)

loop_
_atom_type_symbol
_atom_type_description
_atom_type_scat_dispersion_real
_atom_type_scat_dispersion_imag
_atom_type_scat_source
C C 0.0033 0.0016 'International Tables Vol C Tables 4.2.6.8 and 6.1.1.4'
H H 0.0000 0.0000 'International Tables Vol C Tables 4.2.6.8 and 6.1.1.4'
Cl Cl 0.1484 0.1585 'International Tables Vol C Tables 4.2.6.8 and 6.1.1.4'
N N 0.0061 0.0033 'International Tables Vol C Tables 4.2.6.8 and 6.1.1.4'
O O 0.0106 0.0060 'International Tables Vol C Tables 4.2.6.8 and 6.1.1.4'
Zn Zn 0.2839 1.4301 'International Tables Vol C Tables 4.2.6.8 and 6.1.1.4'

loop_
_geom_angle_atom_site_label_1
_geom_angle_atom_site_label_2
_geom_angle_atom_site_label_3
_geom_angle
_geom_angle_site_symmetry_1
_geom_angle_site_symmetry_3
O2 Zn1 O1 124.85(10) 2_676 .
O2 Zn1 O4 93.00(11) 2_676 1_455
O1 Zn1 O4 142.15(10) . 1_455
O2 Zn1 N2 90.28(11) 2_676 1_466
O1 Zn1 N2 88.70(10) . 1_466
O4 Zn1 N2 91.28(11) 1_455 1_466
O2 Zn1 N1 90.11(11) 2_676 .
O1 Zn1 N1 86.89(10) . .
O4 Zn1 N1 93.79(11) 1_455 .
N2 Zn1 N1 174.89(10) 1_466 .
O2 Zn1 O3 150.14(10) 2_676 1_455
O1 Zn1 O3 84.81(9) . 1_455
O4 Zn1 O3 57.44(10) 1_455 1_455
N2 Zn1 O3 94.19(11) 1_466 1_455
N1 Zn1 O3 88.00(10) . 1_455
O2 Zn1 C32 122.10(12) 2_676 1_455
O1 Zn1 C32 113.01(11) . 1_455
O4 Zn1 C32 29.18(11) 1_455 1_455
N2 Zn1 C32 92.90(12) 1_466 1_455
N1 Zn1 C32 91.21(11) . 1_455
O3 Zn1 C32 28.25(10) 1_455 1_455
C5 N1 C1 116.5(3) . .
C5 N1 Zn1 119.0(2) . .
C1 N1 Zn1 124.4(2) . .
C18 N2 C19 115.5(3) . .
C18 N2 Zn1 123.8(3) . 1_644
C19 N2 Zn1 120.6(2) . 1_644
C31 O1 Zn1 116.7(2) . .
C31 O2 Zn1 169.6(3) . 2_676
C32 O3 Zn1 82.6(2) . 1_655
C32 O4 Zn1 98.3(2) . 1_655
N1 C1 C2 123.0(3) . .
N1 C1 H1 118.5 . .
C2 C1 H1 118.5 . .
C1 C2 C3 120.4(4) . .
C1 C2 H2 119.8 . .
C3 C2 H2 119.8 . .
C2 C3 C4 116.4(3) . .
C2 C3 C6 121.2(3) . .
C4 C3 C6 122.4(3) . .
C5 C4 C3 119.6(3) . .
C5 C4 H4 120.2 . .
C3 C4 H4 120.2 . .
N1 C5 C4 124.1(3) . .
N1 C5 H5 118.0 . .
C4 C5 H5 118.0 . .
C7 C6 C3 126.4(4) . .
C7 C6 H6 116.8 . .
C3 C6 H6 116.8 . .
C6 C7 C8 125.7(4) . .
C6 C7 H7 117.2 . .
C8 C7 H7 117.2 . .
C9 C8 C13 121.2(4) . .
C9 C8 C7 121.3(4) . .
C13 C8 C7 117.6(5) . .
C8 C9 C10 119.0(5) . .
C8 C9 C21 120.3(4) . .
C10 C9 C21 120.6(5) . .
C9 C10 C11 119.6(5) . .
C9 C10 C22 120.8(5) . .
C11 C10 C22 119.5(4) . .
C12 C11 C10 121.2(4) . .
C12 C11 C14 120.1(5) . .
C10 C11 C14 118.6(5) . .
C11 C12 C13 118.9(5) . .
C11 C12 C23 122.4(4) . .
C13 C12 C23 118.6(5) . .
C8 C13 C12 119.9(5) . .
C8 C13 C24 119.8(4) . .
C12 C13 C24 120.3(5) . .
C15 C14 C11 128.3(4) . .
C15 C14 H14 115.8 . .
C11 C14 H14 115.8 . .
C14 C15 C16 126.3(4) . .
C14 C15 H15 116.8 . .
C16 C15 H15 116.8 . .
C20 C16 C17 116.2(4) . .
C20 C16 C15 121.0(4) . .
C17 C16 C15 122.7(4) . .
C18 C17 C16 119.9(4) . .
C18 C17 H17 120.1 . .
C16 C17 H17 120.1 . .
N2 C18 C17 123.7(4) . .
N2 C18 H18 118.2 . .
C17 C18 H18 118.2 . .
N2 C19 C20 124.1(4) . .
N2 C19 H19 117.9 . .
C20 C19 H19 117.9 . .
C19 C20 C16 120.3(4) . .
C19 C20 H20 119.9 . .
C16 C20 H20 119.9 . .
C9 C21 H21A 109.5 . .
C9 C21 H21B 109.5 . .
H21A C21 H21B 109.5 . .
C9 C21 H21C 109.5 . .
H21A C21 H21C 109.5 . .
H21B C21 H21C 109.5 . .
C10 C22 H22A 109.5 . .
C10 C22 H22B 109.5 . .
H22A C22 H22B 109.5 . .
C10 C22 H22C 109.5 . .
H22A C22 H22C 109.5 . .
H22B C22 H22C 109.5 . .
C12 C23 H23A 109.5 . .
C12 C23 H23B 109.5 . .
H23A C23 H23B 109.5 . .
C12 C23 H23C 109.5 . .
H23A C23 H23C 109.5 . .
H23B C23 H23C 109.5 . .
C13 C24 H24A 109.5 . .
C13 C24 H24B 109.5 . .
H24A C24 H24B 109.5 . .
C13 C24 H24C 109.5 . .
H24A C24 H24C 109.5 . .
H24B C24 H24C 109.5 . .
C26 C25 C30 119.7(3) . .
C26 C25 C31 119.8(3) . .
C30 C25 C31 120.4(3) . .
C25 C26 C27 119.3(3) . .
C25 C26 H26 120.3 . .
C27 C26 H26 120.3 . .
C28 C27 C26 121.6(3) . .
C28 C27 Cl1 119.7(3) . .
C26 C27 Cl1 118.7(3) . .
C27 C28 C29 119.0(3) . .
C27 C28 H28 120.5 . .
C29 C28 H28 120.5 . .
C30 C29 C28 119.5(3) . .
C30 C29 C32 121.1(3) . .
C28 C29 C32 119.4(3) . .
C29 C30 C25 120.9(3) . .
C29 C30 H30 119.6 . .
C25 C30 H30 119.6 . .
O2 C31 O1 124.6(3) . .
O2 C31 C25 117.9(3) . .
O1 C31 C25 117.4(3) . .
O3 C32 O4 121.7(3) . .
O3 C32 C29 120.6(4) . .
O4 C32 C29 117.7(3) . .
O3 C32 Zn1 69.1(2) . 1_655
O4 C32 Zn1 52.55(17) . 1_655
C29 C32 Zn1 169.7(3) . 1_655
C34 C33 H33A 109.5 . .
C34 C33 H33B 109.5 . .
H33A C33 H33B 109.5 . .
C34 C33 H33C 109.5 . .
H33A C33 H33C 109.5 . .
H33B C33 H33C 109.5 . .
N3 C34 C33 174.9(18) . .

loop_
_geom_bond_atom_site_label_1
_geom_bond_atom_site_label_2
_geom_bond_distance
_geom_bond_site_symmetry_2
Zn1 O2 2.049(2) 2_676
Zn1 O1 2.050(2) .
Zn1 O4 2.065(2) 1_455
Zn1 N2 2.146(3) 1_466
Zn1 N1 2.148(3) .
Zn1 O3 2.426(3) 1_455
Zn1 C32 2.575(4) 1_455
N1 C5 1.338(4) .
N1 C1 1.341(4) .
N2 C18 1.333(5) .
N2 C19 1.333(5) .
N2 Zn1 2.146(3) 1_644
O1 C31 1.253(4) .
O2 C31 1.236(4) .
O2 Zn1 2.049(2) 2_676
O3 C32 1.229(4) .
O3 Zn1 2.426(3) 1_655
O4 C32 1.269(5) .
O4 Zn1 2.065(2) 1_655
C1 C2 1.369(5) .
C1 H1 0.9400 .
C2 C3 1.387(5) .
C2 H2 0.9400 .
C3 C4 1.392(5) .
C3 C6 1.453(5) .
C4 C5 1.363(5) .
C4 H4 0.9400 .
C5 H5 0.9400 .
C6 C7 1.304(5) .
C6 H6 0.9400 .
C7 C8 1.494(6) .
C7 H7 0.9400 .
C8 C9 1.396(8) .
C8 C13 1.398(7) .
C9 C10 1.399(6) .
C9 C21 1.506(8) .
C10 C11 1.402(7) .
C10 C22 1.497(8) .
C11 C12 1.396(7) .
C11 C14 1.489(6) .
C12 C13 1.399(6) .
C12 C23 1.516(7) .
C13 C24 1.520(8) .
C14 C15 1.305(6) .
C14 H14 0.9400 .
C15 C16 1.468(5) .
C15 H15 0.9400 .
C16 C20 1.368(5) .
C16 C17 1.384(6) .
C17 C18 1.373(6) .
C17 H17 0.9400 .
C18 H18 0.9400 .
C19 C20 1.365(6) .
C19 H19 0.9400 .
C20 H20 0.9400 .
C21 H21A 0.9700 .
C21 H21B 0.9700 .
C21 H21C 0.9700 .
C22 H22A 0.9700 .
C22 H22B 0.9700 .
C22 H22C 0.9700 .
C23 H23A 0.9700 .
C23 H23B 0.9700 .
C23 H23C 0.9700 .
C24 H24A 0.9700 .
C24 H24B 0.9700 .
C24 H24C 0.9700 .
C25 C26 1.380(5) .
C25 C30 1.382(4) .
C25 C31 1.507(4) .
C26 C27 1.384(5) .
C26 H26 0.9400 .
C27 C28 1.370(5) .
C27 Cl1 1.743(4) .
C28 C29 1.398(5) .
C28 H28 0.9400 .
C29 C30 1.380(4) .
C29 C32 1.498(5) .
C30 H30 0.9400 .
C32 Zn1 2.575(4) 1_655
C33 C34 1.25(2) .
C33 H33A 0.9700 .
C33 H33B 0.9700 .
C33 H33C 0.9700 .
C34 N3 1.09(2) .
